data_7712454
loop_
_publ_author_name
'Kitase, Kosuke'
'Akahoshi, Daisuke'
'Kitazawa, Takafumi'

_publ_section_title
;
 Guest-triggered "Soma-Iwamoto-type" penetration complex
 {Fe(4-methoxypyrimidine)<sub>2</sub>[M(CN)<sub>2</sub>]<sub>2</sub>}&#xb7;Guest
 (M = Ag, Au).
;
_journal_issue 9
_journal_name_full 'Dalton transactions (Cambridge, England : 2003)'
_journal_page_first 2571
_journal_page_last 2579
_journal_paper_doi 10.1039/d2dt03716e
_journal_volume 52
_journal_year 2023
_chemical_formula_sum 'C14 H12 Ag2 Fe N8 O2'
_chemical_formula_weight 595.91
_space_group_crystal_system monoclinic
_space_group_IT_number 14
_space_group_name_Hall '-P 2yn'
_space_group_name_H-M_alt 'P 1 21/n 1'
_atom_sites_solution_hydrogens geom
_audit_creation_method SHELXL-2017/1
_audit_update_record
;
2022-07-20 deposited with the CCDC.	2023-01-23 downloaded from the CCDC.
;
_cell_angle_alpha 90
_cell_angle_beta 110.5400(10)
_cell_angle_gamma 90
_cell_formula_units_Z 2
_cell_length_a 7.8105(4)
_cell_length_b 16.1809(8)
_cell_length_c 8.4579(4)
_cell_measurement_reflns_used 3925
_cell_measurement_temperature 298(2)
_cell_measurement_theta_max 27.44
_cell_measurement_theta_min 2.52
_cell_volume 1000.96(9)
_computing_cell_refinement 'Bruker SAINT'
_computing_data_collection 'Bruker APEX2'
_computing_data_reduction 'Bruker SAINT'
_computing_molecular_graphics 'Bruker SHELXTL'
_computing_publication_material 'Bruker SHELXTL'
_computing_structure_refinement 'SHELXL-2017/1 (Sheldrick, 2017)'
_computing_structure_solution 'SHELXT 2014/5 (Sheldrick, 2014)'
_diffrn_ambient_temperature 298(2)
_diffrn_detector_area_resol_mean 8.336
_diffrn_measured_fraction_theta_full 1.000
_diffrn_measured_fraction_theta_max 0.999
_diffrn_measurement_device_type 'Bruker APEX-II CCD'
_diffrn_measurement_method '\f and \w scans'
_diffrn_radiation_type MoK\a
_diffrn_radiation_wavelength 0.71073
_diffrn_reflns_av_R_equivalents 0.0216
_diffrn_reflns_av_unetI/netI 0.0201
_diffrn_reflns_Laue_measured_fraction_full 1.000
_diffrn_reflns_Laue_measured_fraction_max 0.999
_diffrn_reflns_limit_h_max 10
_diffrn_reflns_limit_h_min -9
_diffrn_reflns_limit_k_max 13
_diffrn_reflns_limit_k_min -21
_diffrn_reflns_limit_l_max 9
_diffrn_reflns_limit_l_min -10
_diffrn_reflns_number 6225
_diffrn_reflns_point_group_measured_fraction_full 1.000
_diffrn_reflns_point_group_measured_fraction_max 0.999
_diffrn_reflns_theta_full 25.000
_diffrn_reflns_theta_max 27.511
_diffrn_reflns_theta_min 2.517
_exptl_absorpt_coefficient_mu 2.677
_exptl_absorpt_correction_T_max 0.62
_exptl_absorpt_correction_T_min 0.48
_exptl_absorpt_correction_type multi-scan
_exptl_absorpt_process_details
;
SADABS-2016/2 - Bruker AXS area detector scaling and absorption correction
;
_exptl_crystal_colour colourless
_exptl_crystal_density_diffrn 1.977
_exptl_crystal_description block
_exptl_crystal_F_000 576
_exptl_crystal_size_max 0.300
_exptl_crystal_size_mid 0.270
_exptl_crystal_size_min 0.200
_refine_diff_density_max 0.950
_refine_diff_density_min -0.903
_refine_diff_density_rms 0.067
_refine_ls_extinction_coef 0.0192(8)
_refine_ls_extinction_expression Fc^*^=kFc[1+0.001xFc^2^\l^3^/sin(2\q)]^-1/4^
_refine_ls_extinction_method 'SHELXL-2017/1 (Sheldrick 2017)'
_refine_ls_goodness_of_fit_ref 1.064
_refine_ls_hydrogen_treatment constr
_refine_ls_matrix_type full
_refine_ls_number_parameters 126
_refine_ls_number_reflns 2294
_refine_ls_number_restraints 0
_refine_ls_restrained_S_all 1.064
_refine_ls_R_factor_all 0.0260
_refine_ls_R_factor_gt 0.0230
_refine_ls_shift/su_max 0.001
_refine_ls_shift/su_mean 0.000
_refine_ls_structure_factor_coef Fsqd
_refine_ls_weighting_details 'w=1/[\s^2^(Fo^2^)+(0.0229P)^2^+0.7073P] where P=(Fo^2^+2Fc^2^)/3'
_refine_ls_weighting_scheme calc
_refine_ls_wR_factor_gt 0.0560
_refine_ls_wR_factor_ref 0.0575
_reflns_Friedel_coverage 0.000
_reflns_number_gt 2078
_reflns_number_total 2294
_reflns_threshold_expression 'I > 2\s(I)'
_cod_data_source_file d2dt03716e2.cif
_cod_data_source_block test_0_APEX3_a_CCDC1
_cod_depositor_comments
;
The following automatic conversions were performed:

data item '_exptl_absorpt_correction_type' value 'Multi-Scan' was
changed to 'multi-scan' in accordance with the
/home/data/users/saulius/crontab/automatic-downloads/rss-feeds/RSC/lib/dictionaries/cif_core.dic
dictionary named 'cif_core.dic' version 2.4.2 last updated on
2011-04-26.

Automatic conversion script
Id: cif_fix_values 7556 2019-12-06 15:28:31Z antanas 
;
_cod_original_sg_symbol_H-M 'P 21/n'
_cod_database_code 7712454
_shelx_shelxl_version_number 2017/1
_shelx_space_group_comment
; 
The symmetry employed for this shelxl refinement is uniquely defined 
by the following loop, which should always be used as a source of 
symmetry information in preference to the above space-group names. 
They are only intended as comments. 
;
_shelx_estimated_absorpt_t_min 0.501
_shelx_estimated_absorpt_t_max 0.617

loop_
_space_group_symop_operation_xyz
'x, y, z'
'-x+1/2, y+1/2, -z+1/2'
'-x, -y, -z'
'x-1/2, -y-1/2, z-1/2'

loop_
_atom_site_label
_atom_site_type_symbol
_atom_site_fract_x
_atom_site_fract_y
_atom_site_fract_z
_atom_site_U_iso_or_equiv
_atom_site_adp_type
_atom_site_occupancy
_atom_site_site_symmetry_order
_atom_site_calc_flag
_atom_site_refinement_flags_posn
_atom_site_refinement_flags_adp
_atom_site_refinement_flags_occupancy
_atom_site_disorder_assembly
_atom_site_disorder_group
Ag1 Ag 0.26081(3) 0.22205(2) 0.83174(3) 0.05352(10) Uani 1 1 d . . . . .
C1 C 0.3442(4) 0.12242(15) 0.7262(3) 0.0460(6) Uani 1 1 d . . . . .
C2 C 0.1863(4) 0.33196(15) 0.9121(3) 0.0454(6) Uani 1 1 d . . . . .
C3 C 0.2383(3) 0.08666(17) 0.1676(3) 0.0462(6) Uani 1 1 d . . . . .
H3 H 0.349213 0.097489 0.154009 0.055 Uiso 1 1 calc R U . . .
C4 C 0.0779(4) 0.01616(15) 0.2996(3) 0.0477(6) Uani 1 1 d . . . . .
H4 H 0.072893 -0.022066 0.379999 0.057 Uiso 1 1 calc R U . . .
C5 C -0.0794(4) 0.05156(16) 0.1994(4) 0.0498(6) Uani 1 1 d . . . . .
H5 H -0.191621 0.038042 0.207927 0.060 Uiso 1 1 calc R U . . .
C6 C -0.0649(3) 0.10953(15) 0.0824(3) 0.0438(5) Uani 1 1 d . . . . .
C7 C -0.2066(5) 0.2107(2) -0.1271(5) 0.0721(10) Uani 1 1 d . . . . .
H7A H -0.126195 0.254135 -0.066974 0.108 Uiso 1 1 calc R U . . .
H7B H -0.325995 0.233097 -0.185402 0.108 Uiso 1 1 calc R U . . .
H7C H -0.159781 0.186455 -0.207263 0.108 Uiso 1 1 calc R U . . .
Fe1 Fe 0.500000 0.000000 0.500000 0.03330(12) Uani 1 2 d S . P . .
N1 N 0.3958(3) 0.07256(12) 0.6601(3) 0.0440(5) Uani 1 1 d . . . . .
N2 N 0.1331(3) 0.39134(12) 0.9495(3) 0.0435(5) Uani 1 1 d . . . . .
N3 N 0.2428(3) 0.03388(12) 0.2882(3) 0.0418(4) Uani 1 1 d . . . . .
N4 N 0.0923(3) 0.12625(14) 0.0630(3) 0.0467(5) Uani 1 1 d . . . . .
O1 O -0.2181(3) 0.14856(13) -0.0096(3) 0.0604(5) Uani 1 1 d . . . . .

loop_
_atom_site_aniso_label
_atom_site_aniso_U_11
_atom_site_aniso_U_22
_atom_site_aniso_U_33
_atom_site_aniso_U_23
_atom_site_aniso_U_13
_atom_site_aniso_U_12
Ag1 0.06865(17) 0.03262(12) 0.07272(17) -0.01356(9) 0.04157(12) 0.00774(8)
C1 0.0582(15) 0.0323(11) 0.0612(15) -0.0065(11) 0.0380(13) -0.0008(10)
C2 0.0581(15) 0.0294(11) 0.0611(15) -0.0045(10) 0.0366(13) 0.0007(10)
C3 0.0503(14) 0.0471(14) 0.0496(14) 0.0035(11) 0.0278(12) -0.0032(11)
C4 0.0578(15) 0.0374(12) 0.0589(15) 0.0075(11) 0.0342(13) -0.0008(11)
C5 0.0491(14) 0.0436(13) 0.0651(16) 0.0043(12) 0.0306(12) -0.0045(11)
C6 0.0489(13) 0.0381(12) 0.0457(13) -0.0052(10) 0.0181(11) -0.0065(10)
C7 0.0579(18) 0.076(2) 0.071(2) 0.0279(17) 0.0091(15) -0.0066(15)
Fe1 0.0484(3) 0.01716(19) 0.0472(3) 0.00120(16) 0.0328(2) 0.00198(16)
N1 0.0574(12) 0.0300(9) 0.0579(12) -0.0065(9) 0.0368(10) 0.0006(8)
N2 0.0562(12) 0.0270(9) 0.0595(13) -0.0042(8) 0.0357(10) 0.0007(8)
N3 0.0511(12) 0.0338(10) 0.0498(11) 0.0019(8) 0.0292(9) 0.0021(8)
N4 0.0498(12) 0.0485(12) 0.0442(11) 0.0065(9) 0.0196(9) -0.0051(9)
O1 0.0474(10) 0.0618(12) 0.0670(12) 0.0161(10) 0.0139(9) -0.0044(9)

loop_
_atom_type_symbol
_atom_type_description
_atom_type_scat_dispersion_real
_atom_type_scat_dispersion_imag
_atom_type_scat_source
C C 0.0033 0.0016 'International Tables Vol C Tables 4.2.6.8 and 6.1.1.4'
H H 0.0000 0.0000 'International Tables Vol C Tables 4.2.6.8 and 6.1.1.4'
N N 0.0061 0.0033 'International Tables Vol C Tables 4.2.6.8 and 6.1.1.4'
O O 0.0106 0.0060 'International Tables Vol C Tables 4.2.6.8 and 6.1.1.4'
Fe Fe 0.3463 0.8444 'International Tables Vol C Tables 4.2.6.8 and 6.1.1.4'
Ag Ag -0.8971 1.1015 'International Tables Vol C Tables 4.2.6.8 and 6.1.1.4'

loop_
_geom_angle_atom_site_label_1
_geom_angle_atom_site_label_2
_geom_angle_atom_site_label_3
_geom_angle
_geom_angle_site_symmetry_1
_geom_angle_site_symmetry_3
_geom_angle_publ_flag
C1 Ag1 C2 171.74(10) . . ?
N1 C1 Ag1 173.8(2) . . ?
N2 C2 Ag1 175.2(2) . . ?
N3 C3 N4 127.4(2) . . ?
N3 C3 H3 116.3 . . ?
N4 C3 H3 116.3 . . ?
C5 C4 N3 122.9(2) . . ?
C5 C4 H4 118.5 . . ?
N3 C4 H4 118.5 . . ?
C4 C5 C6 116.5(2) . . ?
C4 C5 H5 121.7 . . ?
C6 C5 H5 121.7 . . ?
N4 C6 O1 120.8(2) . . ?
N4 C6 C5 122.4(2) . . ?
O1 C6 C5 116.8(2) . . ?
O1 C7 H7A 109.5 . . ?
O1 C7 H7B 109.5 . . ?
H7A C7 H7B 109.5 . . ?
O1 C7 H7C 109.5 . . ?
H7A C7 H7C 109.5 . . ?
H7B C7 H7C 109.5 . . ?
N1 Fe1 N1 180.0 . 3_656 ?
N1 Fe1 N2 89.71(7) . 4_665 ?
N1 Fe1 N2 90.29(7) 3_656 4_665 ?
N1 Fe1 N2 90.29(7) . 2_546 ?
N1 Fe1 N2 89.71(7) 3_656 2_546 ?
N2 Fe1 N2 180.00(6) 4_665 2_546 ?
N1 Fe1 N3 93.50(8) . 3_656 ?
N1 Fe1 N3 86.50(8) 3_656 3_656 ?
N2 Fe1 N3 89.94(8) 4_665 3_656 ?
N2 Fe1 N3 90.06(8) 2_546 3_656 ?
N1 Fe1 N3 86.50(8) . . ?
N1 Fe1 N3 93.50(8) 3_656 . ?
N2 Fe1 N3 90.06(8) 4_665 . ?
N2 Fe1 N3 89.94(8) 2_546 . ?
N3 Fe1 N3 180.0 3_656 . ?
C1 N1 Fe1 167.3(2) . . ?
C2 N2 Fe1 173.2(2) . 2_556 ?
C3 N3 C4 115.0(2) . . ?
C3 N3 Fe1 123.33(17) . . ?
C4 N3 Fe1 119.92(17) . . ?
C6 N4 C3 115.7(2) . . ?
C6 O1 C7 118.2(2) . . ?

loop_
_geom_bond_atom_site_label_1
_geom_bond_atom_site_label_2
_geom_bond_distance
_geom_bond_site_symmetry_2
_geom_bond_publ_flag
Ag1 C1 2.056(2) . ?
Ag1 C2 2.059(2) . ?
C1 N1 1.133(3) . ?
C2 N2 1.135(3) . ?
C3 N3 1.321(3) . ?
C3 N4 1.336(3) . ?
C3 H3 0.9300 . ?
C4 C5 1.351(4) . ?
C4 N3 1.356(3) . ?
C4 H4 0.9300 . ?
C5 C6 1.397(4) . ?
C5 H5 0.9300 . ?
C6 N4 1.323(3) . ?
C6 O1 1.335(3) . ?
C7 O1 1.439(4) . ?
C7 H7A 0.9600 . ?
C7 H7B 0.9600 . ?
C7 H7C 0.9600 . ?
Fe1 N1 2.1561(18) . ?
Fe1 N1 2.1561(18) 3_656 ?
Fe1 N2 2.1600(19) 4_665 ?
Fe1 N2 2.1600(19) 2_546 ?
Fe1 N3 2.240(2) 3_656 ?
Fe1 N3 2.240(2) . ?
